data_4308535
loop_
_publ_author_name
'Diane A. Dickie'
'Michael C. Jennings'
'Hilary A. Jenkins'
'Jason A. C. Clyburne'

_publ_contact_author_address
;Department of Chemistry
Simon Fraser University
8888 University Dr
Burnaby BC V5A 1S6
;
_publ_contact_author_email clyburne@sfu.ca
_publ_contact_author_fax (604)291-3765
_publ_contact_author_name 'Jason Clyburne'
_publ_contact_author_phone (604)291-4885
_publ_section_title
;
A Zinc Carboxylate Network Containing Metal Sites with Low Coordination
Numbers
;
_journal_name_full 'Inorganic Chemistry'
_journal_page_first 828
_journal_page_last 830
_journal_paper_doi 10.1021/ic048443h
_journal_volume 44
_journal_year 2005
_chemical_formula_sum 'C54 H60 O4 Zn2'
_chemical_formula_weight 903.76
_chemical_name_systematic
; 
 ? 
;
_space_group_IT_number 61
_symmetry_cell_setting orthorhombic
_symmetry_space_group_name_Hall '-P 2ac 2ab'
_symmetry_space_group_name_H-M 'P b c a'
_atom_sites_solution_hydrogens geom
_atom_sites_solution_primary direct
_atom_sites_solution_secondary difmap
_audit_creation_method SHELXL-97
_cell_angle_alpha 90.00
_cell_angle_beta 90.00
_cell_angle_gamma 90.00
_cell_formula_units_Z 8
_cell_length_a 23.1334(4)
_cell_length_b 15.9039(2)
_cell_length_c 25.6396(4)
_cell_measurement_temperature 150(2)
_cell_volume 9433.1(2)
_computing_cell_refinement 'Nonius DENZO'
_computing_data_collection 'Nonius COLLECT'
_computing_data_reduction 'Nonius DENZO'
_computing_molecular_graphics 'Bruker SHELXTL'
_computing_publication_material 'Bruker SHELXTL'
_computing_structure_refinement 'SHELXL-97 (Sheldrick, 1997)'
_computing_structure_solution 'SHELXS-97 (Sheldrick, 1990)'
_diffrn_ambient_temperature 150(2)
_diffrn_measured_fraction_theta_full 0.998
_diffrn_measured_fraction_theta_max 0.998
_diffrn_measurement_device_type 'Nonius Kappa-CCD'
_diffrn_measurement_method 'phi/omega scans'
_diffrn_radiation_monochromator graphite
_diffrn_radiation_source 'fine-focus sealed tube'
_diffrn_radiation_type MoK\a
_diffrn_radiation_wavelength 0.71073
_diffrn_reflns_av_R_equivalents 0.108
_diffrn_reflns_av_sigmaI/netI 0.0832
_diffrn_reflns_limit_h_max 27
_diffrn_reflns_limit_h_min -27
_diffrn_reflns_limit_k_max 18
_diffrn_reflns_limit_k_min -18
_diffrn_reflns_limit_l_max 30
_diffrn_reflns_limit_l_min -30
_diffrn_reflns_number 71821
_diffrn_reflns_theta_full 25.03
_diffrn_reflns_theta_max 25.03
_diffrn_reflns_theta_min 2.56
_exptl_absorpt_coefficient_mu 1.061
_exptl_absorpt_correction_T_max 0.7143
_exptl_absorpt_correction_T_min 0.5324
_exptl_absorpt_correction_type integration
_exptl_crystal_colour colourless
_exptl_crystal_density_diffrn 1.273
_exptl_crystal_density_method 'not measured'
_exptl_crystal_description block
_exptl_crystal_F_000 3808
_exptl_crystal_size_max 0.68
_exptl_crystal_size_mid 0.41
_exptl_crystal_size_min 0.34
_refine_diff_density_max 0.353
_refine_diff_density_min -0.300
_refine_diff_density_rms 0.066
_refine_ls_extinction_method none
_refine_ls_goodness_of_fit_ref 1.015
_refine_ls_hydrogen_treatment mixed
_refine_ls_matrix_type full
_refine_ls_number_parameters 541
_refine_ls_number_reflns 8322
_refine_ls_number_restraints 0
_refine_ls_restrained_S_all 1.015
_refine_ls_R_factor_all 0.1058
_refine_ls_R_factor_gt 0.0465
_refine_ls_shift/su_max 0.001
_refine_ls_shift/su_mean 0.000
_refine_ls_structure_factor_coef Fsqd
_refine_ls_weighting_details 'calc w=1/[\s^2^(Fo^2^)+(0.0503P)^2^+1.6223P] where P=(Fo^2^+2Fc^2^)/3'
_refine_ls_weighting_scheme calc
_refine_ls_wR_factor_gt 0.0949
_refine_ls_wR_factor_ref 0.1109
_reflns_number_gt 4971
_reflns_number_total 8322
_reflns_threshold_expression >2sigma(I)
_cod_data_source_file ic048443hsi20041105_045017.cif
_cod_data_source_block 03048b
_cod_depositor_comments
;
The following automatic conversions were performed:
'_symmetry_cell_setting' value 'Orthorhombic' changed to 'orthorhombic'
according to '/home/saulius/struct/CIF-dictionaries/cif_core.dic'
dictionary named 'cif_core.dic' version 2.4.1 from 2010-06-29.

Automatic conversion script
Id: cif_fix_enum 1527 2010-12-29 10:47:43Z saulius 
;
_cod_database_code 4308535

loop_
_symmetry_equiv_pos_as_xyz
'x, y, z'
'-x+1/2, -y, z+1/2'
'-x, y+1/2, -z+1/2'
'x+1/2, -y+1/2, -z'
'-x, -y, -z'
'x-1/2, y, -z-1/2'
'x, -y-1/2, z-1/2'
'-x-1/2, y-1/2, z'

loop_
_atom_site_label
_atom_site_type_symbol
_atom_site_fract_x
_atom_site_fract_y
_atom_site_fract_z
_atom_site_U_iso_or_equiv
_atom_site_adp_type
_atom_site_occupancy
_atom_site_symmetry_multiplicity
_atom_site_calc_flag
_atom_site_refinement_flags
_atom_site_disorder_assembly
_atom_site_disorder_group
Zn1 Zn 0.14162(2) 0.55918(3) 0.130579(15) 0.03504(14) Uani 1 1 d . . .
Zn2 Zn 0.019194(19) 0.66270(3) 0.186597(15) 0.03340(14) Uani 1 1 d . . .
O1 O 0.12974(10) 0.58011(15) 0.20667(8) 0.0302(6) Uani 1 1 d . . .
C2 C 0.12687(15) 0.6495(2) 0.23086(12) 0.0251(9) Uani 1 1 d . . .
O3 O 0.08840(11) 0.70435(16) 0.22239(8) 0.0322(6) Uani 1 1 d . . .
O4 O 0.13879(11) 0.67300(15) 0.10025(8) 0.0312(6) Uani 1 1 d . . .
C5 C 0.08885(18) 0.7014(2) 0.09226(12) 0.0287(9) Uani 1 1 d . . .
O6 O 0.04376(11) 0.66913(16) 0.11164(8) 0.0336(6) Uani 1 1 d . . .
C7 C 0.1396(2) 0.4450(3) 0.10290(16) 0.0529(12) Uani 1 1 d . . .
H7A H 0.1795 0.4293 0.0929 0.063 Uiso 1 1 calc R . .
H7B H 0.1277 0.4069 0.1314 0.063 Uiso 1 1 calc R . .
C8 C 0.1015(3) 0.4289(3) 0.05761(18) 0.0845(19) Uani 1 1 d . . .
H8A H 0.1047 0.3698 0.0473 0.127 Uiso 1 1 calc R . .
H8B H 0.1133 0.4649 0.0284 0.127 Uiso 1 1 calc R . .
H8C H 0.0614 0.4414 0.0671 0.127 Uiso 1 1 calc R . .
C9 C -0.05329(17) 0.6058(3) 0.20268(15) 0.0446(11) Uani 1 1 d . . .
H9A H -0.0448 0.5537 0.2224 0.053 Uiso 1 1 calc R . .
H9B H -0.0770 0.6427 0.2253 0.053 Uiso 1 1 calc R . .
C10 C -0.08762(19) 0.5836(3) 0.15414(17) 0.0553(12) Uani 1 1 d . . .
H10A H -0.1236 0.5554 0.1643 0.083 Uiso 1 1 calc R . .
H10B H -0.0647 0.5460 0.1320 0.083 Uiso 1 1 calc R . .
H10C H -0.0968 0.6350 0.1348 0.083 Uiso 1 1 calc R . .
C11 C 0.17061(16) 0.6696(2) 0.27218(12) 0.0236(8) Uani 1 1 d . . .
C12 C 0.15161(16) 0.7013(2) 0.32032(12) 0.0266(9) Uani 1 1 d . . .
C13 C 0.19300(17) 0.7254(2) 0.35727(13) 0.0319(9) Uani 1 1 d . . .
H13A H 0.1809 0.7485 0.3896 0.038 Uiso 1 1 calc R . .
C14 C 0.25082(17) 0.7159(2) 0.34726(13) 0.0367(10) Uani 1 1 d . . .
H14A H 0.2785 0.7337 0.3723 0.044 Uiso 1 1 calc R . .
C15 C 0.26915(16) 0.6805(2) 0.30065(13) 0.0330(10) Uani 1 1 d . . .
H15A H 0.3093 0.6725 0.2946 0.040 Uiso 1 1 calc R . .
C16 C 0.22969(15) 0.6567(2) 0.26281(12) 0.0269(9) Uani 1 1 d . . .
C21 C 0.08324(16) 0.7761(2) 0.05665(12) 0.0276(9) Uani 1 1 d . . .
C22 C 0.04463(16) 0.8417(2) 0.06893(12) 0.0296(9) Uani 1 1 d . . .
C23 C 0.04301(17) 0.9121(3) 0.03677(13) 0.0365(10) Uani 1 1 d . . .
H23A H 0.0185 0.9578 0.0456 0.044 Uiso 1 1 calc R . .
C24 C 0.07612(17) 0.9169(3) -0.00746(13) 0.0390(10) Uani 1 1 d . . .
H24A H 0.0742 0.9654 -0.0290 0.047 Uiso 1 1 calc R . .
C25 C 0.11204(16) 0.8514(2) -0.02055(13) 0.0346(10) Uani 1 1 d . . .
H25A H 0.1341 0.8548 -0.0517 0.041 Uiso 1 1 calc R . .
C26 C 0.11687(16) 0.7801(2) 0.01096(13) 0.0294(9) Uani 1 1 d . . .
C31 C 0.08908(16) 0.7017(2) 0.33496(11) 0.0240(9) Uani 1 1 d . . .
C32 C 0.05795(17) 0.7764(2) 0.33769(13) 0.0303(9) Uani 1 1 d . . .
C33 C -0.00013(17) 0.7737(3) 0.35194(14) 0.0392(10) Uani 1 1 d . . .
H33A H -0.0214 0.8247 0.3542 0.047 Uiso 1 1 calc R . .
C34 C -0.02761(17) 0.6984(3) 0.36287(14) 0.0402(10) Uani 1 1 d . . .
C35 C 0.00407(17) 0.6252(3) 0.36061(13) 0.0366(10) Uani 1 1 d . . .
H35A H -0.0141 0.5735 0.3690 0.044 Uiso 1 1 calc R . .
C36 C 0.06215(16) 0.6252(2) 0.34628(12) 0.0269(9) Uani 1 1 d . . .
C37 C 0.08611(18) 0.8589(2) 0.32497(14) 0.0399(11) Uani 1 1 d . . .
H37A H 0.0577 0.9043 0.3285 0.060 Uiso 1 1 calc R . .
H37B H 0.1006 0.8575 0.2891 0.060 Uiso 1 1 calc R . .
H37C H 0.1183 0.8688 0.3490 0.060 Uiso 1 1 calc R . .
C38 C -0.0915(2) 0.6955(3) 0.37760(19) 0.0695(15) Uani 1 1 d . . .
H38A H -0.1073 0.7526 0.3776 0.104 Uiso 1 1 calc R . .
H38B H -0.0957 0.6708 0.4124 0.104 Uiso 1 1 calc R . .
H38C H -0.1125 0.6611 0.3522 0.104 Uiso 1 1 calc R . .
C39 C 0.09518(17) 0.5436(2) 0.34554(14) 0.0385(10) Uani 1 1 d . . .
H39A H 0.0713 0.4989 0.3607 0.058 Uiso 1 1 calc R . .
H39B H 0.1307 0.5497 0.3660 0.058 Uiso 1 1 calc R . .
H39C H 0.1050 0.5290 0.3095 0.058 Uiso 1 1 calc R . .
C41 C 0.00487(16) 0.8394(2) 0.11517(13) 0.0300(9) Uani 1 1 d . . .
C42 C 0.02432(16) 0.8665(2) 0.16435(13) 0.0301(9) Uani 1 1 d . . .
C43 C -0.01454(17) 0.8647(2) 0.20608(14) 0.0341(10) Uani 1 1 d . . .
H43A H -0.0013 0.8812 0.2396 0.041 Uiso 1 1 calc R . .
C44 C -0.07167(17) 0.8397(2) 0.20039(14) 0.0331(9) Uani 1 1 d . . .
C45 C -0.08969(17) 0.8148(2) 0.15135(14) 0.0352(10) Uani 1 1 d . . .
H45A H -0.1287 0.7980 0.1466 0.042 Uiso 1 1 calc R . .
C46 C -0.05232(17) 0.8135(2) 0.10880(14) 0.0346(10) Uani 1 1 d . . .
C47 C 0.08498(16) 0.8984(3) 0.17207(13) 0.0377(10) Uani 1 1 d . . .
H47A H 0.0905 0.9139 0.2087 0.057 Uiso 1 1 calc R . .
H47B H 0.0913 0.9477 0.1499 0.057 Uiso 1 1 calc R . .
H47C H 0.1126 0.8542 0.1626 0.057 Uiso 1 1 calc R . .
C48 C -0.11202(17) 0.8412(3) 0.24636(15) 0.0478(11) Uani 1 1 d . . .
H48A H -0.0983 0.8016 0.2729 0.072 Uiso 1 1 calc R . .
H48B H -0.1509 0.8248 0.2350 0.072 Uiso 1 1 calc R . .
H48C H -0.1132 0.8980 0.2611 0.072 Uiso 1 1 calc R . .
C49 C -0.07408(18) 0.7826(3) 0.05605(14) 0.0489(12) Uani 1 1 d . . .
H49A H -0.1149 0.7666 0.0590 0.073 Uiso 1 1 calc R . .
H49B H -0.0513 0.7338 0.0450 0.073 Uiso 1 1 calc R . .
H49C H -0.0701 0.8277 0.0302 0.073 Uiso 1 1 calc R . .
C51 C 0.25056(15) 0.6177(2) 0.21299(13) 0.0258(9) Uani 1 1 d . . .
C52 C 0.26465(15) 0.5320(2) 0.21179(13) 0.0300(9) Uani 1 1 d . . .
C53 C 0.28145(15) 0.4963(2) 0.16517(14) 0.0337(10) Uani 1 1 d . . .
H53A H 0.2909 0.4382 0.1644 0.040 Uiso 1 1 calc R . .
C54 C 0.28503(16) 0.5425(2) 0.11949(13) 0.0331(10) Uani 1 1 d . . .
C55 C 0.27119(16) 0.6278(2) 0.12158(13) 0.0316(9) Uani 1 1 d . . .
H55A H 0.2730 0.6604 0.0906 0.038 Uiso 1 1 calc R . .
C56 C 0.25474(15) 0.6664(2) 0.16814(12) 0.0255(8) Uani 1 1 d . . .
C57 C 0.26012(18) 0.4782(2) 0.26091(13) 0.0428(11) Uani 1 1 d . . .
H57A H 0.2721 0.4205 0.2529 0.064 Uiso 1 1 calc R . .
H57B H 0.2200 0.4781 0.2733 0.064 Uiso 1 1 calc R . .
H57C H 0.2853 0.5015 0.2880 0.064 Uiso 1 1 calc R . .
C58 C 0.30336(18) 0.5028(3) 0.06872(14) 0.0468(11) Uani 1 1 d . . .
H58A H 0.3111 0.4429 0.0742 0.070 Uiso 1 1 calc R . .
H58B H 0.3385 0.5305 0.0560 0.070 Uiso 1 1 calc R . .
H58C H 0.2724 0.5093 0.0429 0.070 Uiso 1 1 calc R . .
C59 C 0.24218(16) 0.7592(2) 0.16905(13) 0.0328(10) Uani 1 1 d . . .
H59A H 0.2311 0.7761 0.2044 0.049 Uiso 1 1 calc R . .
H59B H 0.2104 0.7717 0.1449 0.049 Uiso 1 1 calc R . .
H59C H 0.2768 0.7903 0.1584 0.049 Uiso 1 1 calc R . .
C61 C 0.15397(17) 0.7098(2) -0.00788(12) 0.0284(9) Uani 1 1 d . . .
C62 C 0.21437(17) 0.7182(2) -0.00895(12) 0.0315(10) Uani 1 1 d . . .
C63 C 0.24754(18) 0.6547(3) -0.03132(13) 0.0363(10) Uani 1 1 d . . .
H63A H 0.2884 0.6604 -0.0316 0.044 Uiso 1 1 calc R . .
C64 C 0.22314(19) 0.5837(3) -0.05317(13) 0.0387(11) Uani 1 1 d . . .
C65 C 0.1641(2) 0.5755(2) -0.05087(13) 0.0397(11) Uani 1 1 d . . .
H65A H 0.1467 0.5263 -0.0648 0.048 Uiso 1 1 calc R . .
C66 C 0.12883(17) 0.6370(2) -0.02880(13) 0.0329(10) Uani 1 1 d . . .
C67 C 0.24402(18) 0.7944(2) 0.01330(14) 0.0422(11) Uani 1 1 d . . .
H67A H 0.2859 0.7890 0.0085 0.063 Uiso 1 1 calc R . .
H67B H 0.2352 0.7988 0.0506 0.063 Uiso 1 1 calc R . .
H67C H 0.2302 0.8449 -0.0047 0.063 Uiso 1 1 calc R . .
C68 C 0.2603(2) 0.5170(3) -0.07895(14) 0.0591(14) Uani 1 1 d . . .
H68A H 0.2356 0.4718 -0.0922 0.089 Uiso 1 1 calc R . .
H68B H 0.2875 0.4940 -0.0534 0.089 Uiso 1 1 calc R . .
H68C H 0.2818 0.5422 -0.1079 0.089 Uiso 1 1 calc R . .
C69 C 0.06378(18) 0.6256(3) -0.02953(14) 0.0445(11) Uani 1 1 d . . .
H69A H 0.0500 0.6142 0.0059 0.067 Uiso 1 1 calc R . .
H69B H 0.0538 0.5782 -0.0523 0.067 Uiso 1 1 calc R . .
H69C H 0.0455 0.6769 -0.0427 0.067 Uiso 1 1 calc R . .

loop_
_atom_site_aniso_label
_atom_site_aniso_U_11
_atom_site_aniso_U_22
_atom_site_aniso_U_33
_atom_site_aniso_U_23
_atom_site_aniso_U_13
_atom_site_aniso_U_12
Zn1 0.0443(3) 0.0341(3) 0.0268(2) -0.0036(2) -0.0026(2) 0.0073(2)
Zn2 0.0294(3) 0.0417(3) 0.0291(2) 0.0015(2) 0.0004(2) -0.0013(2)
O1 0.0357(17) 0.0278(16) 0.0271(13) -0.0034(11) -0.0003(11) -0.0023(13)
C2 0.026(2) 0.027(2) 0.0225(18) 0.0053(17) 0.0062(16) -0.0012(19)
O3 0.0346(16) 0.0347(16) 0.0275(13) -0.0031(11) -0.0046(12) 0.0047(14)
O4 0.0287(16) 0.0379(16) 0.0271(13) 0.0065(11) -0.0006(11) 0.0072(14)
C5 0.031(3) 0.034(2) 0.0209(19) -0.0079(16) -0.0006(18) -0.001(2)
O6 0.0318(16) 0.0431(17) 0.0260(13) 0.0001(12) -0.0001(12) -0.0040(14)
C7 0.060(3) 0.046(3) 0.053(3) -0.013(2) -0.012(2) -0.003(3)
C8 0.129(5) 0.060(4) 0.064(3) -0.002(3) -0.037(3) -0.030(3)
C9 0.040(3) 0.046(3) 0.048(2) 0.004(2) 0.008(2) -0.002(2)
C10 0.041(3) 0.040(3) 0.085(3) -0.006(2) -0.004(3) -0.005(2)
C11 0.030(2) 0.020(2) 0.0205(17) -0.0001(15) -0.0026(16) -0.0017(18)
C12 0.030(2) 0.025(2) 0.0250(19) 0.0038(15) 0.0012(17) -0.0018(19)
C13 0.033(3) 0.039(2) 0.0237(19) -0.0016(16) 0.0017(18) -0.008(2)
C14 0.032(3) 0.050(3) 0.028(2) -0.0072(19) -0.0041(18) -0.012(2)
C15 0.023(2) 0.039(3) 0.037(2) -0.0011(18) 0.0018(17) -0.0029(19)
C16 0.031(2) 0.025(2) 0.0246(19) 0.0030(16) -0.0035(17) 0.0006(19)
C21 0.029(2) 0.032(2) 0.0219(18) -0.0022(16) -0.0028(16) 0.0006(19)
C22 0.029(2) 0.033(2) 0.0267(19) -0.0014(18) -0.0028(16) 0.001(2)
C23 0.034(3) 0.040(3) 0.035(2) -0.0031(19) -0.0029(18) 0.014(2)
C24 0.049(3) 0.039(3) 0.029(2) 0.0028(18) -0.002(2) 0.014(2)
C25 0.038(3) 0.040(3) 0.0259(19) 0.0021(18) 0.0010(18) 0.006(2)
C26 0.031(2) 0.031(2) 0.0263(19) 0.0006(17) -0.0050(17) 0.0038(19)
C31 0.029(2) 0.027(2) 0.0155(17) -0.0038(15) -0.0019(15) -0.002(2)
C32 0.033(3) 0.033(3) 0.0248(19) -0.0023(17) -0.0022(17) 0.001(2)
C33 0.033(3) 0.037(3) 0.047(2) -0.003(2) 0.0035(19) 0.010(2)
C34 0.033(3) 0.049(3) 0.039(2) 0.005(2) 0.0027(19) -0.002(2)
C35 0.036(3) 0.037(3) 0.036(2) 0.0053(18) 0.0004(19) -0.008(2)
C36 0.032(2) 0.028(2) 0.0201(18) 0.0011(16) 0.0011(17) -0.001(2)
C37 0.050(3) 0.031(3) 0.039(2) -0.0037(17) -0.004(2) 0.001(2)
C38 0.038(3) 0.079(4) 0.091(4) 0.013(3) 0.016(3) 0.001(3)
C39 0.043(3) 0.031(3) 0.041(2) 0.0028(18) -0.0025(19) -0.009(2)
C41 0.029(2) 0.029(2) 0.031(2) -0.0041(17) 0.0015(17) 0.006(2)
C42 0.030(2) 0.028(2) 0.032(2) 0.0024(16) 0.0022(18) 0.0062(19)
C43 0.034(3) 0.037(2) 0.031(2) -0.0018(17) 0.0003(19) 0.006(2)
C44 0.030(2) 0.028(2) 0.041(2) 0.0026(18) 0.0067(18) 0.003(2)
C45 0.025(2) 0.034(3) 0.047(2) -0.0009(18) 0.0003(19) 0.0017(19)
C46 0.033(3) 0.034(2) 0.037(2) -0.0049(18) -0.0012(19) 0.003(2)
C47 0.034(3) 0.048(3) 0.031(2) -0.0006(18) 0.0029(18) -0.002(2)
C48 0.042(3) 0.053(3) 0.049(2) 0.002(2) 0.014(2) -0.003(2)
C49 0.040(3) 0.057(3) 0.050(2) -0.010(2) -0.010(2) 0.002(2)
C51 0.020(2) 0.030(2) 0.028(2) -0.0027(17) -0.0004(16) -0.0036(19)
C52 0.024(2) 0.032(2) 0.033(2) 0.0010(18) -0.0023(17) 0.0002(19)
C53 0.029(2) 0.030(2) 0.042(2) -0.0042(19) -0.0023(18) 0.005(2)
C54 0.027(2) 0.040(3) 0.032(2) -0.0094(18) -0.0003(17) 0.007(2)
C55 0.028(2) 0.038(3) 0.028(2) 0.0009(17) -0.0017(17) 0.002(2)
C56 0.021(2) 0.024(2) 0.032(2) -0.0051(17) -0.0011(16) -0.0002(18)
C57 0.053(3) 0.035(3) 0.040(2) 0.0006(19) -0.001(2) 0.001(2)
C58 0.060(3) 0.044(3) 0.037(2) -0.0072(19) 0.001(2) 0.010(2)
C59 0.035(2) 0.036(2) 0.0278(19) 0.0017(17) -0.0006(17) 0.000(2)
C61 0.037(3) 0.029(2) 0.0190(18) 0.0034(16) 0.0022(17) 0.008(2)
C62 0.041(3) 0.031(2) 0.0221(19) 0.0066(17) 0.0032(17) 0.005(2)
C63 0.035(2) 0.046(3) 0.028(2) 0.004(2) 0.0019(18) 0.011(2)
C64 0.048(3) 0.045(3) 0.023(2) 0.0006(19) 0.0035(19) 0.017(2)
C65 0.061(3) 0.035(3) 0.024(2) -0.0032(18) -0.005(2) 0.002(2)
C66 0.038(3) 0.039(3) 0.0221(19) 0.0018(17) -0.0025(17) 0.001(2)
C67 0.039(3) 0.042(3) 0.045(2) 0.005(2) -0.002(2) 0.005(2)
C68 0.079(4) 0.062(3) 0.036(2) -0.007(2) 0.005(2) 0.033(3)
C69 0.048(3) 0.052(3) 0.034(2) -0.0056(19) 0.000(2) -0.002(2)

loop_
_atom_type_symbol
_atom_type_description
_atom_type_scat_dispersion_real
_atom_type_scat_dispersion_imag
_atom_type_scat_source
C C 0.0033 0.0016 'International Tables Vol C Tables 4.2.6.8 and 6.1.1.4'
H H 0.0000 0.0000 'International Tables Vol C Tables 4.2.6.8 and 6.1.1.4'
O O 0.0106 0.0060 'International Tables Vol C Tables 4.2.6.8 and 6.1.1.4'
Zn Zn 0.2839 1.4301 'International Tables Vol C Tables 4.2.6.8 and 6.1.1.4'

loop_
_geom_angle_atom_site_label_1
_geom_angle_atom_site_label_2
_geom_angle_atom_site_label_3
_geom_angle
_geom_angle_site_symmetry_1
_geom_angle_site_symmetry_3
_geom_angle_publ_flag
C7 Zn1 O4 135.28(14) . . ?
C7 Zn1 O1 120.48(15) . . ?
O4 Zn1 O1 103.16(10) . . ?
C9 Zn2 O3 139.48(13) . . ?
C9 Zn2 O6 118.03(14) . . ?
O3 Zn2 O6 101.53(10) . . ?
C2 O1 Zn1 129.0(2) . . ?
O3 C2 O1 123.6(3) . . ?
O3 C2 C11 116.7(3) . . ?
O1 C2 C11 119.7(3) . . ?
C2 O3 Zn2 115.0(2) . . ?
C5 O4 Zn1 115.1(2) . . ?
O4 C5 O6 123.2(3) . . ?
O4 C5 C21 117.5(3) . . ?
O6 C5 C21 119.2(3) . . ?
C5 O6 Zn2 129.1(2) . . ?
C8 C7 Zn1 117.5(3) . . ?
C10 C9 Zn2 112.6(3) . . ?
C16 C11 C12 120.5(3) . . ?
C16 C11 C2 120.3(3) . . ?
C12 C11 C2 119.1(3) . . ?
C13 C12 C11 118.6(3) . . ?
C13 C12 C31 119.4(3) . . ?
C11 C12 C31 121.7(3) . . ?
C14 C13 C12 120.7(3) . . ?
C13 C14 C15 120.3(3) . . ?
C16 C15 C14 120.9(4) . . ?
C15 C16 C11 118.8(3) . . ?
C15 C16 C51 119.8(3) . . ?
C11 C16 C51 121.3(3) . . ?
C26 C21 C22 120.2(3) . . ?
C26 C21 C5 119.5(3) . . ?
C22 C21 C5 120.3(3) . . ?
C23 C22 C21 118.7(3) . . ?
C23 C22 C41 118.1(3) . . ?
C21 C22 C41 123.1(3) . . ?
C24 C23 C22 121.3(4) . . ?
C23 C24 C25 119.9(4) . . ?
C24 C25 C26 121.5(3) . . ?
C25 C26 C21 118.3(3) . . ?
C25 C26 C61 117.9(3) . . ?
C21 C26 C61 123.7(3) . . ?
C32 C31 C36 120.2(3) . . ?
C32 C31 C12 121.2(3) . . ?
C36 C31 C12 118.6(3) . . ?
C31 C32 C33 119.1(4) . . ?
C31 C32 C37 120.7(3) . . ?
C33 C32 C37 120.2(4) . . ?
C34 C33 C32 121.5(4) . . ?
C35 C34 C33 118.6(4) . . ?
C35 C34 C38 120.0(4) . . ?
C33 C34 C38 121.4(4) . . ?
C34 C35 C36 121.7(4) . . ?
C35 C36 C31 118.9(3) . . ?
C35 C36 C39 119.6(3) . . ?
C31 C36 C39 121.4(3) . . ?
C46 C41 C42 119.9(3) . . ?
C46 C41 C22 119.7(3) . . ?
C42 C41 C22 120.3(3) . . ?
C43 C42 C41 118.3(4) . . ?
C43 C42 C47 120.4(3) . . ?
C41 C42 C47 121.3(3) . . ?
C44 C43 C42 122.5(3) . . ?
C45 C44 C43 117.7(3) . . ?
C45 C44 C48 122.0(4) . . ?
C43 C44 C48 120.3(3) . . ?
C44 C45 C46 122.0(4) . . ?
C45 C46 C41 119.5(3) . . ?
C45 C46 C49 119.7(4) . . ?
C41 C46 C49 120.8(3) . . ?
C56 C51 C52 120.5(3) . . ?
C56 C51 C16 119.7(3) . . ?
C52 C51 C16 119.7(3) . . ?
C53 C52 C51 119.0(3) . . ?
C53 C52 C57 120.3(3) . . ?
C51 C52 C57 120.7(3) . . ?
C52 C53 C54 122.1(4) . . ?
C53 C54 C55 118.0(3) . . ?
C53 C54 C58 121.7(4) . . ?
C55 C54 C58 120.3(3) . . ?
C56 C55 C54 121.5(3) . . ?
C51 C56 C55 118.8(3) . . ?
C51 C56 C59 121.4(3) . . ?
C55 C56 C59 119.8(3) . . ?
C66 C61 C62 119.0(3) . . ?
C66 C61 C26 120.3(3) . . ?
C62 C61 C26 120.5(3) . . ?
C63 C62 C61 119.2(4) . . ?
C63 C62 C67 119.3(4) . . ?
C61 C62 C67 121.5(3) . . ?
C64 C63 C62 122.4(4) . . ?
C65 C64 C63 117.8(4) . . ?
C65 C64 C68 121.1(4) . . ?
C63 C64 C68 121.1(4) . . ?
C64 C65 C66 122.2(4) . . ?
C65 C66 C61 119.5(4) . . ?
C65 C66 C69 119.4(4) . . ?
C61 C66 C69 121.1(4) . . ?

loop_
_geom_bond_atom_site_label_1
_geom_bond_atom_site_label_2
_geom_bond_distance
_geom_bond_site_symmetry_2
_geom_bond_publ_flag
Zn1 C7 1.950(4) . ?
Zn1 O4 1.971(2) . ?
Zn1 O1 1.998(2) . ?
Zn2 C9 1.949(4) . ?
Zn2 O3 1.960(2) . ?
Zn2 O6 2.007(2) . ?
O1 C2 1.268(4) . ?
C2 O3 1.265(4) . ?
C2 C11 1.499(5) . ?
O4 C5 1.258(4) . ?
C5 O6 1.264(4) . ?
C5 C21 1.504(5) . ?
C7 C8 1.480(6) . ?
C9 C10 1.518(5) . ?
C11 C16 1.403(5) . ?
C11 C12 1.404(4) . ?
C12 C13 1.400(5) . ?
C12 C31 1.494(5) . ?
C13 C14 1.370(5) . ?
C14 C15 1.388(5) . ?
C15 C16 1.385(5) . ?
C16 C51 1.500(5) . ?
C21 C26 1.408(5) . ?
C21 C22 1.409(5) . ?
C22 C23 1.391(5) . ?
C22 C41 1.501(5) . ?
C23 C24 1.371(5) . ?
C24 C25 1.374(5) . ?
C25 C26 1.398(5) . ?
C26 C61 1.490(5) . ?
C31 C32 1.391(5) . ?
C31 C36 1.398(5) . ?
C32 C33 1.393(5) . ?
C32 C37 1.500(5) . ?
C33 C34 1.385(5) . ?
C34 C35 1.376(5) . ?
C34 C38 1.526(6) . ?
C35 C36 1.393(5) . ?
C36 C39 1.506(5) . ?
C41 C46 1.395(5) . ?
C41 C42 1.407(5) . ?
C42 C43 1.398(5) . ?
C42 C47 1.505(5) . ?
C43 C44 1.388(5) . ?
C44 C45 1.383(5) . ?
C44 C48 1.504(5) . ?
C45 C46 1.392(5) . ?
C46 C49 1.524(5) . ?
C51 C56 1.390(5) . ?
C51 C52 1.402(5) . ?
C52 C53 1.379(5) . ?
C52 C57 1.526(5) . ?
C53 C54 1.385(5) . ?
C54 C55 1.396(5) . ?
C54 C58 1.507(5) . ?
C55 C56 1.395(5) . ?
C56 C59 1.504(5) . ?
C61 C66 1.402(5) . ?
C61 C62 1.404(5) . ?
C62 C63 1.392(5) . ?
C62 C67 1.504(5) . ?
C63 C64 1.382(5) . ?
C64 C65 1.374(5) . ?
C64 C68 1.517(5) . ?
C65 C66 1.394(5) . ?
C66 C69 1.516(5) . ?
